data_4022938
loop_
_publ_author_name
'Miguel A. Sierra'
'M. Rosario Torres'
'Mar\'ia C. de la Torre'
'Elsa \'Alvaro'

_publ_section_title
;
 Synthesis of Terpene and Steroid Dimers and Trimers Having
 Cyclobutadienyl-Co and Aromatic Tethers
;
_journal_name_full 'Journal of Organic Chemistry'
_journal_page_first 4213
_journal_page_last 4219
_journal_paper_doi 10.1021/jo0703698
_journal_volume 72
_journal_year 2007
_chemical_formula_sum 'C30 H41 Co O3'
_chemical_formula_weight 508.56
_chemical_name_systematic
; 
 ? 
;
_space_group_IT_number 4
_symmetry_cell_setting monoclinic
_symmetry_space_group_name_Hall 'P 2yb'
_symmetry_space_group_name_H-M 'P 1 21 1'
_atom_sites_solution_hydrogens geom
_atom_sites_solution_primary direct
_atom_sites_solution_secondary difmap
_audit_creation_method SHELXL-97
_cell_angle_alpha 90.00
_cell_angle_beta 108.153(3)
_cell_angle_gamma 90.00
_cell_formula_units_Z 4
_cell_length_a 11.8062(14)
_cell_length_b 12.4626(16)
_cell_length_c 18.529(3)
_cell_measurement_temperature 293(2)
_cell_volume 2590.6(6)
_computing_cell_refinement 'Bruker SMART'
_computing_data_collection 'Bruker SMART'
_computing_data_reduction 'Bruker SHELXTL'
_computing_molecular_graphics 'Bruker SHELXTL'
_computing_publication_material 'Bruker SHELXTL'
_computing_structure_refinement 'SHELXL-97 (Sheldrick, 1997)'
_computing_structure_solution 'SHELXS-97 (Sheldrick, 1990)'
_diffrn_ambient_temperature 293(2)
_diffrn_measured_fraction_theta_full 0.999
_diffrn_measured_fraction_theta_max 0.999
_diffrn_measurement_device_type 'CCD area detector'
_diffrn_measurement_method 'phi and omega scans'
_diffrn_radiation_monochromator graphite
_diffrn_radiation_source 'fine-focus sealed tube'
_diffrn_radiation_type MoK\a
_diffrn_radiation_wavelength 0.71073
_diffrn_reflns_av_R_equivalents 0.1193
_diffrn_reflns_av_sigmaI/netI 0.4176
_diffrn_reflns_limit_h_max 14
_diffrn_reflns_limit_h_min -12
_diffrn_reflns_limit_k_max 14
_diffrn_reflns_limit_k_min -14
_diffrn_reflns_limit_l_max 22
_diffrn_reflns_limit_l_min -20
_diffrn_reflns_number 13782
_diffrn_reflns_theta_full 25.00
_diffrn_reflns_theta_max 25.00
_diffrn_reflns_theta_min 1.16
_exptl_absorpt_coefficient_mu 0.691
_exptl_absorpt_correction_type none
_exptl_crystal_colour yellow
_exptl_crystal_density_diffrn 1.304
_exptl_crystal_density_method 'not measured'
_exptl_crystal_description 'thin plate'
_exptl_crystal_F_000 1088
_exptl_crystal_size_max 0.33
_exptl_crystal_size_mid 0.10
_exptl_crystal_size_min 0.03
_refine_diff_density_max 0.329
_refine_diff_density_min -0.355
_refine_diff_density_rms 0.068
_refine_ls_abs_structure_details 'Flack H D (1983), Acta Cryst. A39, 876-881'
_refine_ls_abs_structure_Flack 0.02(3)
_refine_ls_extinction_coef 0.00050(8)
_refine_ls_extinction_expression Fc^*^=kFc[1+0.001xFc^2^\l^3^/sin(2\q)]^-1/4^
_refine_ls_extinction_method SHELXL
_refine_ls_goodness_of_fit_ref 0.714
_refine_ls_hydrogen_treatment constr
_refine_ls_matrix_type fullcycle
_refine_ls_number_parameters 631
_refine_ls_number_reflns 8797
_refine_ls_number_restraints 37
_refine_ls_restrained_S_all 0.713
_refine_ls_R_factor_all 0.2493
_refine_ls_R_factor_gt 0.0606
_refine_ls_shift/su_max 0.098
_refine_ls_shift/su_mean 0.031
_refine_ls_structure_factor_coef Fsqd
_refine_ls_weighting_details 'calc w=1/[\s^2^(Fo^2^)+(0.0000P)^2^+0.0000P] where P=(Fo^2^+2Fc^2^)/3'
_refine_ls_weighting_scheme calc
_refine_ls_wR_factor_gt 0.0789
_refine_ls_wR_factor_ref 0.1194
_reflns_number_gt 2361
_reflns_number_total 8797
_reflns_threshold_expression >2sigma(I)
_cod_data_source_file jo0703698si20070222_021839.cif
_cod_data_source_block ea501e
_cod_depositor_comments
;
The following automatic conversions were performed:
'_symmetry_cell_setting' value 'Monoclinic' changed to 'monoclinic'
according to '/home/saulius/struct/CIF-dictionaries/cif_core.dic'
dictionary named 'cif_core.dic' version 2.4.1 from 2010-06-29.

Automatic conversion script
Id: cif_fix_enum 1527 2010-12-29 10:47:43Z saulius 
;
_cod_original_sg_symbol_H-M 'P 21'
_cod_database_code 4022938

loop_
_symmetry_equiv_pos_as_xyz
'x, y, z'
'-x, y+1/2, -z'

loop_
_atom_site_label
_atom_site_type_symbol
_atom_site_fract_x
_atom_site_fract_y
_atom_site_fract_z
_atom_site_U_iso_or_equiv
_atom_site_adp_type
_atom_site_occupancy
_atom_site_symmetry_multiplicity
_atom_site_calc_flag
_atom_site_refinement_flags
Co1 Co 0.96161(15) 0.24394(16) 0.63453(9) 0.0559(5) Uani 1 1 d .
O1 O 0.7895(8) 0.0250(6) 0.6481(4) 0.059(2) Uani 1 1 d .
H1 H 0.8076 -0.0042 0.6136 0.089 Uiso 1 1 calc R
O2 O 0.8764(7) 0.0451(6) 0.5291(4) 0.051(2) Uani 1 1 d .
O1' O 1.0948(7) 0.3204(6) 0.5039(4) 0.058(2) Uani 1 1 d .
H1' H 1.1074 0.3587 0.4712 0.087 Uiso 1 1 calc R
C6 C 0.5312(9) 0.1868(8) 0.5262(5) 0.067(4) Uani 1 1 d D
H6A H 0.4612 0.1696 0.4838 0.081 Uiso 1 1 calc R
H6B H 0.5838 0.2318 0.5081 0.081 Uiso 1 1 calc R
C2 C 0.7165(9) 0.1189(9) 0.6188(6) 0.053(4) Uani 1 1 d D
C3 C 0.6795(10) 0.1698(8) 0.6838(5) 0.060(4) Uani 1 1 d D
H3A H 0.7123 0.1302 0.7308 0.072 Uiso 1 1 calc R
H3B H 0.7057 0.2439 0.6920 0.072 Uiso 1 1 calc R
C4 C 0.5428(10) 0.1626(11) 0.6556(7) 0.075(5) Uani 1 1 d D
H4 H 0.5060 0.1703 0.6960 0.090 Uiso 1 1 calc R
C5 C 0.4960(11) 0.2431(10) 0.5901(6) 0.089(4) Uani 1 1 d D
H5A H 0.5346 0.3124 0.6025 0.107 Uiso 1 1 calc R
H5B H 0.4103 0.2522 0.5768 0.107 Uiso 1 1 calc R
C1 C 0.5953(9) 0.0844(8) 0.5631(5) 0.051(3) Uani 1 1 d D
C8 C 0.5637(10) -0.0443(8) 0.6669(6) 0.085(5) Uani 1 1 d D
H8A H 0.5262 -0.0448 0.7061 0.128 Uiso 1 1 calc R
H8B H 0.6485 -0.0386 0.6896 0.128 Uiso 1 1 calc R
H8C H 0.5450 -0.1096 0.6382 0.128 Uiso 1 1 calc R
C7 C 0.5178(9) 0.0522(9) 0.6139(6) 0.059(4) Uani 1 1 d D
C9 C 0.3842(9) 0.0366(10) 0.5719(6) 0.098(5) Uani 1 1 d D
H9A H 0.3682 -0.0382 0.5609 0.147 Uiso 1 1 calc R
H9B H 0.3626 0.0766 0.5253 0.147 Uiso 1 1 calc R
H9C H 0.3385 0.0617 0.6032 0.147 Uiso 1 1 calc R
C10 C 0.6001(9) -0.0012(8) 0.5048(6) 0.067(4) Uani 1 1 d D
H10A H 0.5234 -0.0347 0.4850 0.101 Uiso 1 1 calc R
H10B H 0.6586 -0.0544 0.5287 0.101 Uiso 1 1 calc R
H10C H 0.6213 0.0318 0.4640 0.101 Uiso 1 1 calc R
C11 C 0.7933(10) 0.1901(9) 0.5862(6) 0.038(3) Uani 1 1 d .
C12 C 0.8596(11) 0.1435(11) 0.5378(7) 0.048(4) Uani 1 1 d .
C13 C 0.9208(9) 0.2374(10) 0.5190(5) 0.040(3) Uani 1 1 d .
C14 C 0.8808(11) 0.3316(9) 0.5430(7) 0.056(4) Uani 1 1 d .
H14 H 0.9036 0.4009 0.5351 0.068 Uiso 1 1 calc R
C15 C 0.7960(10) 0.3017(10) 0.5832(7) 0.063(4) Uani 1 1 d .
H15 H 0.7521 0.3487 0.6030 0.075 Uiso 1 1 calc R
C16 C 1.1231(12) 0.1772(16) 0.6787(9) 0.082(5) Uani 1 1 d .
H16 H 1.1556 0.1337 0.6494 0.099 Uiso 1 1 calc R
C17 C 1.1390(14) 0.2857(15) 0.6872(10) 0.094(6) Uani 1 1 d .
H17 H 1.1899 0.3271 0.6692 0.112 Uiso 1 1 calc R
C18 C 1.0657(16) 0.3229(11) 0.7272(8) 0.082(5) Uani 1 1 d .
H18 H 1.0561 0.3943 0.7387 0.098 Uiso 1 1 calc R
C19 C 1.0062(12) 0.2313(17) 0.7483(6) 0.086(5) Uani 1 1 d .
H19 H 0.9504 0.2321 0.7743 0.103 Uiso 1 1 calc R
C20 C 1.0513(15) 0.1416(12) 0.7205(9) 0.083(6) Uani 1 1 d .
H20 H 1.0357 0.0703 0.7288 0.100 Uiso 1 1 calc R
C1' C 0.9339(9) 0.2674(7) 0.3850(5) 0.052(4) Uani 1 1 d D
C2' C 1.0047(9) 0.2413(8) 0.4681(5) 0.040(3) Uani 1 1 d D
C3' C 1.0686(9) 0.1341(8) 0.4650(6) 0.057(4) Uani 1 1 d D
H3'1 H 1.1546 0.1426 0.4818 0.068 Uiso 1 1 calc R
H3'2 H 1.0467 0.0791 0.4953 0.068 Uiso 1 1 calc R
C4' C 1.0204(8) 0.1087(9) 0.3797(6) 0.067(4) Uani 1 1 d D
H4' H 1.0687 0.0557 0.3634 0.080 Uiso 1 1 calc R
C5' C 0.8869(8) 0.0779(8) 0.3571(6) 0.065(4) Uani 1 1 d D
H5'1 H 0.8591 0.0480 0.3063 0.078 Uiso 1 1 calc R
H5'2 H 0.8717 0.0273 0.3927 0.078 Uiso 1 1 calc R
C6' C 0.8295(7) 0.1872(7) 0.3611(5) 0.043(3) Uani 1 1 d D
H6'1 H 0.7868 0.1858 0.3981 0.052 Uiso 1 1 calc R
H6'2 H 0.7742 0.2064 0.3120 0.052 Uiso 1 1 calc R
C7' C 1.0168(8) 0.2186(9) 0.3413(6) 0.051(4) Uani 1 1 d D
C8' C 1.1397(8) 0.2723(9) 0.3586(6) 0.077(5) Uani 1 1 d D
H8'1 H 1.1831 0.2636 0.4115 0.115 Uiso 1 1 calc R
H8'2 H 1.1294 0.3474 0.3467 0.115 Uiso 1 1 calc R
H8'3 H 1.1831 0.2395 0.3285 0.115 Uiso 1 1 calc R
C9' C 0.9581(10) 0.2165(10) 0.2546(6) 0.102(6) Uani 1 1 d D
H9'1 H 1.0098 0.1805 0.2313 0.153 Uiso 1 1 calc R
H9'2 H 0.9445 0.2887 0.2358 0.153 Uiso 1 1 calc R
H9'3 H 0.8835 0.1791 0.2425 0.153 Uiso 1 1 calc R
C10' C 0.8977(9) 0.3854(7) 0.3691(5) 0.051(4) Uani 1 1 d D
H10D H 0.8717 0.3978 0.3153 0.077 Uiso 1 1 calc R
H10E H 0.9648 0.4306 0.3929 0.077 Uiso 1 1 calc R
H10F H 0.8338 0.4016 0.3892 0.077 Uiso 1 1 calc R
Co2 Co 0.46031(12) 0.08289(15) -0.05584(9) 0.0404(4) Uani 1 1 d .
O3 O 0.3161(5) 0.1416(5) 0.0694(4) 0.038(2) Uani 1 1 d .
H3 H 0.3360 0.2046 0.0779 0.057 Uiso 1 1 calc R
O4 O 0.5918(5) -0.0988(5) 0.0651(4) 0.043(2) Uani 1 1 d .
O3' O 0.6655(6) -0.1212(5) -0.0517(4) 0.047(2) Uani 1 1 d .
H3' H 0.7088 -0.1605 -0.0192 0.070 Uiso 1 1 calc R
C21 C 0.4652(7) 0.0956(7) 0.1927(5) 0.042(3) Uani 1 1 d D
C22 C 0.4155(8) 0.0730(8) 0.1068(5) 0.033(3) Uani 1 1 d D
C23 C 0.3640(9) -0.0410(7) 0.1055(6) 0.058(4) Uani 1 1 d D
H23A H 0.4012 -0.0906 0.0794 0.070 Uiso 1 1 calc R
H23B H 0.2785 -0.0413 0.0805 0.070 Uiso 1 1 calc R
C24 C 0.3936(9) -0.0710(10) 0.1901(6) 0.060(4) Uani 1 1 d D
H24 H 0.3449 -0.1299 0.1993 0.072 Uiso 1 1 calc R
C25 C 0.5288(9) -0.0907(7) 0.2243(6) 0.062(4) Uani 1 1 d D
H25A H 0.5581 -0.1390 0.1930 0.075 Uiso 1 1 calc R
H25B H 0.5492 -0.1190 0.2755 0.075 Uiso 1 1 calc R
C26 C 0.5764(7) 0.0242(7) 0.2233(6) 0.052(4) Uani 1 1 d D
H26A H 0.6230 0.0464 0.2740 0.062 Uiso 1 1 calc R
H26B H 0.6262 0.0284 0.1905 0.062 Uiso 1 1 calc R
C27 C 0.3740(8) 0.0390(9) 0.2276(6) 0.057(4) Uani 1 1 d D
C28 C 0.4140(10) 0.0379(10) 0.3150(5) 0.098(5) Uani 1 1 d D
H28A H 0.4144 0.1099 0.3335 0.147 Uiso 1 1 calc R
H28B H 0.4928 0.0083 0.3339 0.147 Uiso 1 1 calc R
H28C H 0.3599 -0.0051 0.3320 0.147 Uiso 1 1 calc R
C29 C 0.2457(9) 0.0813(9) 0.2008(6) 0.088(4) Uani 1 1 d D
H29A H 0.2141 0.0747 0.1466 0.132 Uiso 1 1 calc R
H29B H 0.2451 0.1553 0.2149 0.132 Uiso 1 1 calc R
H29C H 0.1978 0.0403 0.2241 0.132 Uiso 1 1 calc R
C30 C 0.4930(9) 0.2148(7) 0.2113(5) 0.067(4) Uani 1 1 d D
H30A H 0.5434 0.2410 0.1834 0.100 Uiso 1 1 calc R
H30B H 0.5330 0.2227 0.2648 0.100 Uiso 1 1 calc R
H30C H 0.4201 0.2550 0.1975 0.100 Uiso 1 1 calc R
C31 C 0.5070(8) 0.0803(9) 0.0630(5) 0.038(3) Uani 1 1 d .
C32 C 0.5801(9) -0.0001(8) 0.0441(7) 0.039(3) Uani 1 1 d .
C33 C 0.6356(9) 0.0462(8) -0.0069(6) 0.033(3) Uani 1 1 d .
C34 C 0.6142(9) 0.1584(8) -0.0102(6) 0.040(3) Uani 1 1 d .
H34 H 0.6480 0.2088 -0.0344 0.048 Uiso 1 1 calc R
C35 C 0.5315(8) 0.1805(8) 0.0302(6) 0.038(3) Uani 1 1 d .
H35 H 0.4991 0.2471 0.0348 0.046 Uiso 1 1 calc R
C36 C 0.2788(10) 0.0761(15) -0.1000(7) 0.072(4) Uani 1 1 d .
H36 H 0.2244 0.0873 -0.0737 0.086 Uiso 1 1 calc R
C37 C 0.3271(12) -0.0205(11) -0.1100(8) 0.061(4) Uani 1 1 d .
H37 H 0.3113 -0.0861 -0.0912 0.073 Uiso 1 1 calc R
C38 C 0.4041(13) -0.0046(12) -0.1531(7) 0.074(5) Uani 1 1 d .
H38 H 0.4490 -0.0564 -0.1680 0.089 Uiso 1 1 calc R
C39 C 0.3993(10) 0.1076(14) -0.1696(6) 0.070(5) Uani 1 1 d .
H39 H 0.4396 0.1433 -0.1983 0.083 Uiso 1 1 calc R
C40 C 0.3240(11) 0.1521(10) -0.1350(7) 0.056(4) Uani 1 1 d .
H40 H 0.3064 0.2248 -0.1354 0.068 Uiso 1 1 calc R
C21' C 0.8494(8) -0.0165(7) 0.0031(6) 0.046(3) Uani 1 1 d D
C22' C 0.7157(8) -0.0136(8) -0.0435(5) 0.036(3) Uani 1 1 d D
C23' C 0.7156(8) 0.0284(8) -0.1220(5) 0.052(3) Uani 1 1 d D
H23C H 0.6809 -0.0235 -0.1618 0.062 Uiso 1 1 calc R
H23D H 0.6727 0.0957 -0.1345 0.062 Uiso 1 1 calc R
C24' C 0.8496(8) 0.0438(9) -0.1100(6) 0.056(4) Uani 1 1 d D
H24' H 0.8686 0.0472 -0.1578 0.068 Uiso 1 1 calc R
C25' C 0.8887(10) 0.1451(8) -0.0608(6) 0.072(4) Uani 1 1 d D
H25C H 0.9673 0.1690 -0.0599 0.086 Uiso 1 1 calc R
H25D H 0.8322 0.2033 -0.0779 0.086 Uiso 1 1 calc R
C26' C 0.8890(9) 0.1018(7) 0.0172(5) 0.058(3) Uani 1 1 d D
H26C H 0.8339 0.1420 0.0363 0.070 Uiso 1 1 calc R
H26D H 0.9681 0.1067 0.0538 0.070 Uiso 1 1 calc R
C27' C 0.9095(8) -0.0501(9) -0.0600(7) 0.058(4) Uani 1 1 d D
C28' C 1.0468(8) -0.0439(9) -0.0302(6) 0.066(4) Uani 1 1 d D
H28D H 1.0783 -0.0506 -0.0719 0.099 Uiso 1 1 calc R
H28E H 1.0770 -0.1011 0.0053 0.099 Uiso 1 1 calc R
H28F H 1.0706 0.0238 -0.0053 0.099 Uiso 1 1 calc R
C29' C 0.8753(9) -0.1606(8) -0.0980(6) 0.060(4) Uani 1 1 d D
H29D H 0.7922 -0.1607 -0.1270 0.090 Uiso 1 1 calc R
H29E H 0.8902 -0.2152 -0.0596 0.090 Uiso 1 1 calc R
H29F H 0.9221 -0.1748 -0.1310 0.090 Uiso 1 1 calc R
C30' C 0.8830(9) -0.0870(9) 0.0751(6) 0.075(4) Uani 1 1 d D
H30D H 0.8466 -0.1563 0.0630 0.113 Uiso 1 1 calc R
H30E H 0.8554 -0.0534 0.1132 0.113 Uiso 1 1 calc R
H30F H 0.9681 -0.0950 0.0940 0.113 Uiso 1 1 calc R

loop_
_atom_site_aniso_label
_atom_site_aniso_U_11
_atom_site_aniso_U_22
_atom_site_aniso_U_33
_atom_site_aniso_U_23
_atom_site_aniso_U_13
_atom_site_aniso_U_12
Co1 0.0749(14) 0.0416(10) 0.0419(11) -0.0020(11) 0.0048(9) -0.0056(11)
O1 0.085(7) 0.046(5) 0.044(6) 0.004(4) 0.017(5) -0.004(5)
O2 0.071(6) 0.036(5) 0.047(6) -0.014(4) 0.020(5) -0.004(5)
O1' 0.084(7) 0.038(5) 0.048(6) -0.011(5) 0.013(5) -0.016(5)
C6 0.064(9) 0.089(11) 0.047(10) 0.032(8) 0.013(7) 0.019(8)
C2 0.064(10) 0.056(10) 0.049(10) -0.008(7) 0.032(8) 0.007(7)
C3 0.116(12) 0.033(8) 0.034(9) 0.017(6) 0.029(8) 0.020(8)
C4 0.059(11) 0.109(14) 0.056(11) 0.004(10) 0.019(8) 0.013(10)
C5 0.116(12) 0.068(9) 0.103(13) 0.009(12) 0.063(10) 0.031(10)
C1 0.060(8) 0.063(8) 0.025(7) 0.012(8) 0.005(6) 0.015(9)
C8 0.126(13) 0.063(11) 0.090(13) -0.018(9) 0.066(10) -0.027(9)
C7 0.081(11) 0.048(10) 0.059(10) 0.005(8) 0.039(8) 0.005(8)
C9 0.063(11) 0.141(15) 0.097(12) 0.028(10) 0.035(9) -0.007(10)
C10 0.070(10) 0.080(10) 0.040(9) -0.032(8) 0.002(7) -0.014(8)
C11 0.052(9) 0.034(8) 0.025(8) 0.008(6) 0.010(6) -0.017(7)
C12 0.054(10) 0.049(10) 0.039(10) 0.015(8) 0.011(7) 0.005(8)
C13 0.053(8) 0.026(6) 0.031(7) 0.002(7) -0.001(6) -0.002(7)
C14 0.090(11) 0.022(8) 0.059(11) 0.014(7) 0.026(9) 0.009(8)
C15 0.055(10) 0.043(10) 0.087(12) 0.008(8) 0.017(8) 0.000(8)
C16 0.046(11) 0.093(16) 0.088(15) -0.001(12) -0.007(9) 0.016(10)
C17 0.067(13) 0.082(15) 0.114(17) -0.016(12) 0.002(11) -0.001(10)
C18 0.113(15) 0.047(10) 0.049(12) 0.006(9) -0.027(10) -0.008(11)
C19 0.116(13) 0.116(13) 0.015(8) 0.002(11) 0.005(7) -0.035(14)
C20 0.109(15) 0.042(10) 0.063(13) 0.006(9) -0.026(10) -0.008(10)
C1' 0.050(9) 0.047(10) 0.055(10) -0.012(7) 0.010(7) -0.005(7)
C2' 0.037(8) 0.038(7) 0.038(8) -0.007(7) -0.001(6) -0.005(7)
C3' 0.079(10) 0.050(9) 0.046(9) -0.017(7) 0.026(7) 0.003(7)
C4' 0.068(10) 0.037(9) 0.103(13) 0.019(8) 0.038(9) 0.003(7)
C5' 0.073(9) 0.063(9) 0.068(10) -0.031(9) 0.034(7) -0.007(9)
C6' 0.036(8) 0.060(8) 0.029(8) -0.005(6) 0.003(6) 0.002(7)
C7' 0.043(9) 0.063(11) 0.044(9) -0.006(8) 0.008(7) 0.011(7)
C8' 0.060(10) 0.095(13) 0.100(12) -0.026(9) 0.061(9) -0.020(8)
C9' 0.147(15) 0.063(11) 0.140(16) -0.010(10) 0.107(13) 0.000(10)
C10' 0.057(9) 0.071(10) 0.025(8) 0.011(7) 0.012(6) 0.003(8)
Co2 0.0385(10) 0.0406(9) 0.0404(10) 0.0031(10) 0.0101(7) 0.0008(10)
O3 0.032(5) 0.044(5) 0.034(5) 0.005(4) 0.005(4) 0.016(4)
O4 0.051(5) 0.022(4) 0.060(6) 0.010(4) 0.023(4) 0.012(4)
O3' 0.048(6) 0.039(5) 0.055(6) -0.007(4) 0.018(4) 0.001(4)
C21 0.037(7) 0.052(8) 0.026(7) 0.006(7) -0.004(6) 0.008(7)
C22 0.028(7) 0.032(7) 0.040(8) 0.012(7) 0.011(6) -0.008(6)
C23 0.047(9) 0.073(10) 0.053(10) -0.013(8) 0.012(7) 0.007(7)
C24 0.064(10) 0.066(10) 0.057(10) 0.005(8) 0.030(8) 0.000(8)
C25 0.071(10) 0.066(10) 0.047(10) 0.025(8) 0.014(8) 0.008(8)
C26 0.045(9) 0.048(8) 0.040(8) 0.011(6) -0.019(6) 0.014(7)
C27 0.056(10) 0.046(9) 0.082(11) 0.004(8) 0.042(8) -0.007(7)
C28 0.151(14) 0.125(14) 0.034(9) 0.022(9) 0.052(9) 0.036(10)
C29 0.096(11) 0.073(9) 0.115(12) 0.011(11) 0.061(9) 0.038(10)
C30 0.087(10) 0.072(11) 0.028(8) -0.018(7) 0.000(7) 0.004(8)
C31 0.049(8) 0.026(6) 0.033(7) 0.004(7) 0.005(5) 0.014(7)
C32 0.042(8) 0.030(8) 0.058(10) 0.010(7) 0.034(7) 0.000(6)
C33 0.023(7) 0.041(8) 0.035(8) -0.007(6) 0.008(6) 0.006(6)
C34 0.042(8) 0.036(8) 0.049(9) -0.004(6) 0.023(7) -0.004(6)
C35 0.035(8) 0.023(7) 0.061(10) -0.016(6) 0.022(7) -0.005(6)
C36 0.047(9) 0.113(13) 0.056(10) -0.029(12) 0.015(7) -0.041(12)
C37 0.067(11) 0.056(11) 0.035(10) 0.007(8) -0.019(8) -0.027(9)
C38 0.102(14) 0.064(11) 0.037(11) -0.012(8) -0.007(9) 0.027(10)
C39 0.041(9) 0.131(16) 0.032(9) -0.001(9) 0.006(7) -0.002(9)
C40 0.041(9) 0.062(10) 0.049(10) 0.004(8) -0.011(7) 0.005(8)
C21' 0.039(8) 0.031(8) 0.066(10) 0.010(7) 0.014(7) -0.001(6)
C22' 0.032(8) 0.044(8) 0.021(7) 0.003(6) -0.007(6) -0.002(6)
C23' 0.055(9) 0.067(9) 0.033(8) 0.000(7) 0.011(7) 0.000(7)
C24' 0.046(9) 0.074(10) 0.049(9) 0.012(8) 0.015(7) -0.008(7)
C25' 0.054(10) 0.060(9) 0.116(14) 0.003(10) 0.047(9) -0.015(7)
C26' 0.050(8) 0.058(10) 0.066(10) -0.017(8) 0.016(7) -0.023(7)
C27' 0.045(9) 0.084(11) 0.061(10) 0.009(9) 0.039(8) 0.006(8)
C28' 0.055(10) 0.081(11) 0.066(10) 0.009(8) 0.025(7) 0.015(8)
C29' 0.073(10) 0.044(8) 0.080(11) -0.006(7) 0.050(8) -0.008(7)
C30' 0.057(9) 0.079(10) 0.089(12) 0.008(9) 0.022(8) 0.023(8)

loop_
_atom_type_symbol
_atom_type_description
_atom_type_scat_dispersion_real
_atom_type_scat_dispersion_imag
_atom_type_scat_source
C C 0.0033 0.0016 'International Tables Vol C Tables 4.2.6.8 and 6.1.1.4'
H H 0.0000 0.0000 'International Tables Vol C Tables 4.2.6.8 and 6.1.1.4'
O O 0.0106 0.0060 'International Tables Vol C Tables 4.2.6.8 and 6.1.1.4'
Co Co 0.3494 0.9721 'International Tables Vol C Tables 4.2.6.8 and 6.1.1.4'

loop_
_geom_angle_atom_site_label_1
_geom_angle_atom_site_label_2
_geom_angle_atom_site_label_3
_geom_angle
C14 Co1 C15 42.9(5)
C14 Co1 C13 40.2(6)
C15 Co1 C13 69.1(6)
C14 Co1 C19 146.5(8)
C15 Co1 C19 114.8(7)
C13 Co1 C19 173.1(9)
C14 Co1 C11 70.2(7)
C15 Co1 C11 40.3(5)
C13 Co1 C11 69.2(6)
C19 Co1 C11 109.7(7)
C14 Co1 C16 135.8(8)
C15 Co1 C16 175.2(8)
C13 Co1 C16 107.2(7)
C19 Co1 C16 68.6(7)
C11 Co1 C16 136.1(8)
C14 Co1 C18 117.3(8)
C15 Co1 C18 117.9(8)
C13 Co1 C18 142.1(8)
C19 Co1 C18 42.2(7)
C11 Co1 C18 142.0(8)
C16 Co1 C18 66.9(8)
C14 Co1 C17 114.0(8)
C15 Co1 C17 144.6(9)
C13 Co1 C17 112.0(8)
C19 Co1 C17 68.4(8)
C11 Co1 C17 175.0(9)
C16 Co1 C17 39.0(6)
C18 Co1 C17 39.3(6)
C14 Co1 C20 173.2(8)
C15 Co1 C20 140.7(8)
C13 Co1 C20 133.0(8)
C19 Co1 C20 40.3(6)
C11 Co1 C20 109.6(7)
C16 Co1 C20 39.9(6)
C18 Co1 C20 67.4(7)
C17 Co1 C20 65.9(8)
C14 Co1 C12 68.0(6)
C15 Co1 C12 67.5(7)
C13 Co1 C12 40.3(6)
C19 Co1 C12 134.7(8)
C11 Co1 C12 40.7(5)
C16 Co1 C12 107.7(8)
C18 Co1 C12 174.2(8)
C17 Co1 C12 137.4(8)
C20 Co1 C12 107.2(8)
C2 O1 H1 109.5
C2' O1' H1' 109.5
C1 C6 C5 104.5(12)
C1 C6 H6A 110.9
C5 C6 H6A 110.9
C1 C6 H6B 110.9
C5 C6 H6B 110.9
H6A C6 H6B 108.9
O1 C2 C11 105.1(11)
O1 C2 C3 108.6(12)
C11 C2 C3 114.8(13)
O1 C2 C1 110.1(11)
C11 C2 C1 116.1(13)
C3 C2 C1 102.0(11)
C4 C3 C2 103.5(12)
C4 C3 H3A 111.1
C2 C3 H3A 111.1
C4 C3 H3B 111.1
C2 C3 H3B 111.1
H3A C3 H3B 109.0
C3 C4 C7 103.7(13)
C3 C4 C5 108.2(13)
C7 C4 C5 102.7(14)
C3 C4 H4 113.8
C7 C4 H4 113.8
C5 C4 H4 113.8
C4 C5 C6 101.1(14)
C4 C5 H5A 111.6
C6 C5 H5A 111.6
C4 C5 H5B 111.6
C6 C5 H5B 111.6
H5A C5 H5B 109.4
C10 C1 C6 112.7(12)
C10 C1 C7 113.9(12)
C6 C1 C7 100.6(11)
C10 C1 C2 115.8(11)
C6 C1 C2 107.0(12)
C7 C1 C2 105.3(11)
C7 C8 H8A 109.5
C7 C8 H8B 109.5
H8A C8 H8B 109.5
C7 C8 H8C 109.5
H8A C8 H8C 109.5
H8B C8 H8C 109.5
C8 C7 C9 109.0(13)
C8 C7 C1 115.5(13)
C9 C7 C1 115.4(13)
C8 C7 C4 113.5(14)
C9 C7 C4 111.6(13)
C1 C7 C4 90.9(11)
C7 C9 H9A 109.5
C7 C9 H9B 109.5
H9A C9 H9B 109.5
C7 C9 H9C 109.5
H9A C9 H9C 109.5
H9B C9 H9C 109.5
C1 C10 H10A 109.5
C1 C10 H10B 109.5
H10A C10 H10B 109.5
C1 C10 H10C 109.5
H10A C10 H10C 109.5
H10B C10 H10C 109.5
C15 C11 C12 110.2(17)
C15 C11 C2 128.5(17)
C12 C11 C2 120.3(16)
C15 C11 Co1 69.8(11)
C12 C11 Co1 76.5(10)
C2 C11 Co1 130.0(12)
O2 C12 C13 129.3(17)
O2 C12 C11 126.4(19)
C13 C12 C11 102.9(15)
O2 C12 Co1 126.0(13)
C13 C12 Co1 63.8(9)
C11 C12 Co1 62.9(9)
C14 C13 C12 110.8(13)
C14 C13 C2' 120.5(17)
C12 C13 C2' 128.1(16)
C14 C13 Co1 67.9(10)
C12 C13 Co1 75.9(9)
C2' C13 Co1 129.9(10)
C13 C14 C15 107.5(16)
C13 C14 Co1 71.9(10)
C15 C14 Co1 69.6(10)
C13 C14 H14 126.2
C15 C14 H14 126.2
Co1 C14 H14 123.9
C11 C15 C14 107.5(17)
C11 C15 Co1 69.9(11)
C14 C15 Co1 67.5(10)
C11 C15 H15 126.2
C14 C15 H15 126.2
Co1 C15 H15 127.9
C20 C16 C17 110(2)
C20 C16 Co1 72.0(12)
C17 C16 Co1 73.5(13)
C20 C16 H16 125.1
C17 C16 H16 125.1
Co1 C16 H16 121.0
C18 C17 C16 108(2)
C18 C17 Co1 68.2(13)
C16 C17 Co1 67.5(13)
C18 C17 H17 126.1
C16 C17 H17 126.1
Co1 C17 H17 129.8
C17 C18 C19 108.4(19)
C17 C18 Co1 72.5(14)
C19 C18 Co1 68.3(10)
C17 C18 H18 125.8
C19 C18 H18 125.8
Co1 C18 H18 125.0
C20 C19 C18 104.8(15)
C20 C19 Co1 71.6(11)
C18 C19 Co1 69.4(10)
C20 C19 H19 127.6
C18 C19 H19 127.6
Co1 C19 H19 123.2
C19 C20 C16 108.6(19)
C19 C20 Co1 68.1(10)
C16 C20 Co1 68.1(12)
C19 C20 H20 125.7
C16 C20 H20 125.7
Co1 C20 H20 129.7
C10' C1' C6' 114.6(11)
C10' C1' C2' 115.2(11)
C6' C1' C2' 106.7(11)
C10' C1' C7' 116.9(12)
C6' C1' C7' 99.9(10)
C2' C1' C7' 101.7(10)
O1' C2' C13 105.0(11)
O1' C2' C1' 113.9(12)
C13 C2' C1' 111.1(12)
O1' C2' C3' 107.9(11)
C13 C2' C3' 113.8(13)
C1' C2' C3' 105.3(11)
C4' C3' C2' 100.8(12)
C4' C3' H3'1 111.6
C2' C3' H3'1 111.6
C4' C3' H3'2 111.6
C2' C3' H3'2 111.6
H3'1 C3' H3'2 109.4
C7' C4' C3' 103.9(13)
C7' C4' C5' 102.5(12)
C3' C4' C5' 110.5(12)
C7' C4' H4' 113.0
C3' C4' H4' 113.0
C5' C4' H4' 113.0
C6' C5' C4' 101.3(11)
C6' C5' H5'1 111.5
C4' C5' H5'1 111.5
C6' C5' H5'2 111.5
C4' C5' H5'2 111.5
H5'1 C5' H5'2 109.3
C5' C6' C1' 105.3(10)
C5' C6' H6'1 110.7
C1' C6' H6'1 110.7
C5' C6' H6'2 110.7
C1' C6' H6'2 110.7
H6'1 C6' H6'2 108.8
C4' C7' C9' 114.0(13)
C4' C7' C8' 113.8(13)
C9' C7' C8' 108.3(13)
C4' C7' C1' 92.1(10)
C9' C7' C1' 113.2(12)
C8' C7' C1' 114.9(12)
C7' C8' H8'1 109.5
C7' C8' H8'2 109.5
H8'1 C8' H8'2 109.5
C7' C8' H8'3 109.5
H8'1 C8' H8'3 109.5
H8'2 C8' H8'3 109.5
C7' C9' H9'1 109.5
C7' C9' H9'2 109.5
H9'1 C9' H9'2 109.5
C7' C9' H9'3 109.5
H9'1 C9' H9'3 109.5
H9'2 C9' H9'3 109.5
C1' C10' H10D 109.5
C1' C10' H10E 109.5
H10D C10' H10E 109.5
C1' C10' H10F 109.5
H10D C10' H10F 109.5
H10E C10' H10F 109.5
C35 Co2 C34 42.3(4)
C35 Co2 C36 118.6(6)
C34 Co2 C36 153.6(6)
C35 Co2 C33 70.2(5)
C34 Co2 C33 41.3(4)
C36 Co2 C33 164.3(6)
C35 Co2 C40 111.7(6)
C34 Co2 C40 121.8(6)
C36 Co2 C40 38.9(5)
C33 Co2 C40 153.6(5)
C35 Co2 C38 170.5(6)
C34 Co2 C38 129.4(6)
C36 Co2 C38 67.1(6)
C33 Co2 C38 106.3(5)
C40 Co2 C38 67.4(6)
C35 Co2 C31 41.8(5)
C34 Co2 C31 69.7(5)
C36 Co2 C31 108.6(5)
C33 Co2 C31 68.3(5)
C40 Co2 C31 131.6(6)
C38 Co2 C31 146.0(6)
C35 Co2 C37 148.9(5)
C34 Co2 C37 166.4(6)
C36 Co2 C37 39.2(5)
C33 Co2 C37 126.7(6)
C40 Co2 C37 65.9(6)
C38 Co2 C37 40.2(5)
C31 Co2 C37 114.7(6)
C35 Co2 C39 132.1(6)
C34 Co2 C39 110.6(5)
C36 Co2 C39 66.5(5)
C33 Co2 C39 118.7(6)
C40 Co2 C39 39.6(4)
C38 Co2 C39 41.2(5)
C31 Co2 C39 170.4(6)
C37 Co2 C39 67.3(6)
C35 Co2 C32 67.1(5)
C34 Co2 C32 66.6(5)
C36 Co2 C32 129.4(5)
C33 Co2 C32 39.1(4)
C40 Co2 C32 167.2(5)
C38 Co2 C32 116.1(5)
C31 Co2 C32 38.9(4)
C37 Co2 C32 108.1(5)
C39 Co2 C32 150.6(6)
C22 O3 H3 109.4
C22' O3' H3' 109.5
C22 C21 C26 106.3(9)
C22 C21 C30 113.2(10)
C26 C21 C30 112.2(9)
C22 C21 C27 104.6(9)
C26 C21 C27 101.7(9)
C30 C21 C27 117.6(10)
O3 C22 C31 108.2(9)
O3 C22 C23 106.3(9)
C31 C22 C23 112.5(10)
O3 C22 C21 112.2(9)
C31 C22 C21 115.3(10)
C23 C22 C21 101.9(9)
C22 C23 C24 104.1(10)
C22 C23 H23A 110.9
C24 C23 H23A 110.9
C22 C23 H23B 111.0
C24 C23 H23B 110.9
H23A C23 H23B 109.0
C25 C24 C23 109.5(11)
C25 C24 C27 103.4(10)
C23 C24 C27 102.6(10)
C25 C24 H24 113.4
C23 C24 H24 113.5
C27 C24 H24 113.4
C24 C25 C26 100.4(10)
C24 C25 H25A 111.7
C26 C25 H25A 111.6
C24 C25 H25B 111.7
C26 C25 H25B 111.7
H25A C25 H25B 109.5
C21 C26 C25 105.6(9)
C21 C26 H26A 110.6
C25 C26 H26A 110.6
C21 C26 H26B 110.6
C25 C26 H26B 110.7
H26A C26 H26B 108.7
C29 C27 C24 114.8(11)
C29 C27 C21 116.3(11)
C24 C27 C21 89.7(8)
C29 C27 C28 107.0(10)
C24 C27 C28 114.5(11)
C21 C27 C28 114.1(10)
C27 C28 H28A 109.5
C27 C28 H28B 109.5
H28A C28 H28B 109.5
C27 C28 H28C 109.4
H28A C28 H28C 109.5
H28B C28 H28C 109.5
C27 C29 H29A 109.5
C27 C29 H29B 109.5
H29A C29 H29B 109.5
C27 C29 H29C 109.4
H29A C29 H29C 109.5
H29B C29 H29C 109.5
C21 C30 H30A 109.5
C21 C30 H30B 109.5
H30A C30 H30B 109.5
C21 C30 H30C 109.5
H30A C30 H30C 109.5
H30B C30 H30C 109.5
C32 C31 C35 106.5(10)
C32 C31 C22 131.3(13)
C35 C31 C22 122.2(12)
C32 C31 Co2 74.6(7)
C35 C31 Co2 64.5(7)
C22 C31 Co2 123.7(8)
O4 C32 C31 127.6(13)
O4 C32 C33 124.0(12)
C31 C32 C33 108.3(11)
O4 C32 Co2 133.1(9)
C31 C32 Co2 66.5(7)
C33 C32 Co2 64.0(7)
C34 C33 C32 108.3(12)
C34 C33 C22' 126.2(12)
C32 C33 C22' 125.1(11)
C34 C33 Co2 67.5(8)
C32 C33 Co2 76.9(8)
C22' C33 Co2 126.8(9)
C33 C34 C35 107.9(12)
C33 C34 Co2 71.2(8)
C35 C34 Co2 68.3(7)
C33 C34 H34 126.0
C35 C34 H34 126.0
Co2 C34 H34 125.9
C34 C35 C31 108.1(11)
C34 C35 Co2 69.3(7)
C31 C35 Co2 73.7(7)
C34 C35 H35 125.9
C31 C35 H35 125.9
Co2 C35 H35 122.8
C37 C36 C40 107.9(13)
C37 C36 Co2 70.2(8)
C40 C36 Co2 68.9(8)
C37 C36 H36 126.0
C40 C36 H36 126.1
Co2 C36 H36 126.4
C36 C37 C38 109.0(14)
C36 C37 Co2 70.6(8)
C38 C37 Co2 69.7(8)
C36 C37 H37 125.5
C38 C37 H37 125.5
Co2 C37 H37 125.8
C37 C38 C39 105.8(14)
C37 C38 Co2 70.1(9)
C39 C38 Co2 69.2(8)
C37 C38 H38 127.1
C39 C38 H38 127.1
Co2 C38 H38 125.1
C40 C39 C38 106.5(14)
C40 C39 Co2 69.2(9)
C38 C39 Co2 69.6(9)
C40 C39 H39 126.8
C38 C39 H39 126.7
Co2 C39 H39 126.1
C39 C40 C36 110.7(14)
C39 C40 Co2 71.2(9)
C36 C40 Co2 72.2(9)
C39 C40 H40 124.6
C36 C40 H40 124.7
Co2 C40 H40 123.6
C30' C21' C27' 115.5(11)
C30' C21' C22' 116.1(10)
C27' C21' C22' 101.9(9)
C30' C21' C26' 114.4(10)
C27' C21' C26' 101.2(9)
C22' C21' C26' 105.9(10)
O3' C22' C33 102.1(9)
O3' C22' C21' 110.4(9)
C33 C22' C21' 115.6(11)
O3' C22' C23' 109.4(10)
C33 C22' C23' 115.8(10)
C21' C22' C23' 103.6(9)
C24' C23' C22' 101.9(9)
C24' C23' H23C 111.3
C22' C23' H23C 111.4
C24' C23' H23D 111.4
C22' C23' H23D 111.4
H23C C23' H23D 109.3
C27' C24' C23' 104.7(10)
C27' C24' C25' 105.8(10)
C23' C24' C25' 107.0(10)
C27' C24' H24' 112.9
C23' C24' H24' 112.9
C25' C24' H24' 112.9
C26' C25' C24' 100.4(10)
C26' C25' H25C 111.7
C24' C25' H25C 111.7
C26' C25' H25D 111.7
C24' C25' H25D 111.7
H25C C25' H25D 109.5
C25' C26' C21' 105.3(9)
C25' C26' H26C 110.7
C21' C26' H26C 110.7
C25' C26' H26D 110.7
C21' C26' H26D 110.7
H26C C26' H26D 108.8
C24' C27' C21' 90.9(9)
C24' C27' C29' 113.8(11)
C21' C27' C29' 117.0(11)
C24' C27' C28' 114.7(11)
C21' C27' C28' 112.3(11)
C29' C27' C28' 107.8(10)
C27' C28' H28D 109.5
C27' C28' H28E 109.5
H28D C28' H28E 109.5
C27' C28' H28F 109.4
H28D C28' H28F 109.5
H28E C28' H28F 109.5
C27' C29' H29D 109.5
C27' C29' H29E 109.5
H29D C29' H29E 109.5
C27' C29' H29F 109.5
H29D C29' H29F 109.5
H29E C29' H29F 109.5
C21' C30' H30D 109.4
C21' C30' H30E 109.5
H30D C30' H30E 109.5
C21' C30' H30F 109.5
H30D C30' H30F 109.5
H30E C30' H30F 109.5

loop_
_geom_bond_atom_site_label_1
_geom_bond_atom_site_label_2
_geom_bond_distance
Co1 C14 1.993(17)
Co1 C15 2.022(17)
Co1 C13 2.045(14)
Co1 C19 2.013(16)
Co1 C11 2.023(16)
Co1 C16 2.007(19)
Co1 C18 2.03(2)
Co1 C17 2.08(2)
Co1 C20 2.058(19)
Co1 C12 2.210(18)
O1 C2 1.455(15)
O1 H1 0.8200
O2 C12 1.260(17)
O1' C2' 1.451(15)
O1' H1' 0.8200
C6 C1 1.532(6)
C6 C5 1.541(6)
C6 H6A 0.9700
C6 H6B 0.9700
C2 C11 1.522(19)
C2 C3 1.540(5)
C2 C1 1.542(5)
C3 C4 1.536(6)
C3 H3A 0.9700
C3 H3B 0.9700
C4 C7 1.56(2)
C4 C5 1.538(6)
C4 H4 0.9800
C5 H5A 0.9700
C5 H5B 0.9700
C1 C10 1.532(5)
C1 C7 1.556(17)
C8 C7 1.540(6)
C8 H8A 0.9600
C8 H8B 0.9600
C8 H8C 0.9600
C7 C9 1.539(5)
C9 H9A 0.9600
C9 H9B 0.9600
C9 H9C 0.9600
C10 H10A 0.9600
C10 H10B 0.9600
C10 H10C 0.9600
C11 C15 1.393(17)
C11 C12 1.48(2)
C12 C13 1.47(2)
C13 C14 1.39(2)
C13 C2' 1.566(16)
C14 C15 1.470(19)
C14 H14 0.9300
C15 H15 0.9300
C16 C20 1.39(2)
C16 C17 1.37(2)
C16 H16 0.9300
C17 C18 1.38(2)
C17 H17 0.9300
C18 C19 1.46(2)
C18 H18 0.9300
C19 C20 1.40(2)
C19 H19 0.9300
C20 H20 0.9300
C1' C10' 1.534(5)
C1' C6' 1.541(5)
C1' C2' 1.541(5)
C1' C7' 1.574(18)
C2' C3' 1.544(5)
C3' C4' 1.537(5)
C3' H3'1 0.9700
C3' H3'2 0.9700
C4' C7' 1.539(19)
C4' C5' 1.547(5)
C4' H4' 0.9800
C5' C6' 1.533(5)
C5' H5'1 0.9700
C5' H5'2 0.9700
C6' H6'1 0.9700
C6' H6'2 0.9700
C7' C9' 1.539(6)
C7' C8' 1.537(5)
C8' H8'1 0.9600
C8' H8'2 0.9600
C8' H8'3 0.9600
C9' H9'1 0.9600
C9' H9'2 0.9600
C9' H9'3 0.9600
C10' H10D 0.9600
C10' H10E 0.9600
C10' H10F 0.9600
Co2 C35 1.973(12)
Co2 C34 1.986(12)
Co2 C36 2.044(13)
Co2 C33 2.035(13)
Co2 C40 2.003(14)
Co2 C38 2.033(14)
Co2 C31 2.098(12)
Co2 C37 2.038(14)
Co2 C39 2.027(15)
Co2 C32 2.206(14)
O3 C22 1.442(12)
O3 H3 0.8200
O4 C32 1.285(13)
O3' C22' 1.455(12)
O3' H3' 0.8200
C21 C22 1.542(5)
C21 C26 1.541(5)
C21 C30 1.537(5)
C21 C27 1.584(15)
C22 C31 1.542(13)
C22 C23 1.543(5)
C23 C24 1.543(5)
C23 H23A 0.9700
C23 H23B 0.9700
C24 C25 1.542(5)
C24 C27 1.586(16)
C24 H24 0.9800
C25 C26 1.541(5)
C25 H25A 0.9700
C25 H25B 0.9700
C26 H26A 0.9700
C26 H26B 0.9700
C27 C29 1.533(5)
C27 C28 1.539(5)
C28 H28A 0.9600
C28 H28B 0.9600
C28 H28C 0.9600
C29 H29A 0.9600
C29 H29B 0.9600
C29 H29C 0.9600
C30 H30A 0.9600
C30 H30B 0.9600
C30 H30C 0.9600
C31 C32 1.436(15)
C31 C35 1.456(16)
C32 C33 1.428(15)
C33 C34 1.419(14)
C33 C22' 1.520(15)
C34 C35 1.430(14)
C34 H34 0.9300
C35 H35 0.9300
C36 C37 1.369(17)
C36 C40 1.349(16)
C36 H36 0.9300
C37 C38 1.397(16)
C37 H37 0.9300
C38 C39 1.428(17)
C38 H38 0.9300
C39 C40 1.365(16)
C39 H39 0.9300
C40 H40 0.9300
C21' C30' 1.543(5)
C21' C27' 1.601(15)
C21' C22' 1.545(5)
C21' C26' 1.545(5)
C22' C23' 1.546(5)
C23' C24' 1.539(5)
C23' H23C 0.9700
C23' H23D 0.9700
C24' C27' 1.523(16)
C24' C25' 1.542(5)
C24' H24' 0.9800
C25' C26' 1.542(5)
C25' H25C 0.9700
C25' H25D 0.9700
C26' H26C 0.9700
C26' H26D 0.9700
C27' C29' 1.542(5)
C27' C28' 1.543(5)
C28' H28D 0.9600
C28' H28E 0.9600
C28' H28F 0.9600
C29' H29D 0.9600
C29' H29E 0.9600
C29' H29F 0.9600
C30' H30D 0.9600
C30' H30E 0.9600
C30' H30F 0.9600

loop_
_geom_torsion_atom_site_label_1
_geom_torsion_atom_site_label_2
_geom_torsion_atom_site_label_3
_geom_torsion_atom_site_label_4
_geom_torsion
O1 C2 C3 C4 -118.7(13)
C11 C2 C3 C4 124.0(14)
C1 C2 C3 C4 -2.4(16)
C2 C3 C4 C7 37.5(16)
C2 C3 C4 C5 -71.0(17)
C3 C4 C5 C6 72.7(16)
C7 C4 C5 C6 -36.6(15)
C1 C6 C5 C4 -1.3(16)
C5 C6 C1 C10 160.3(12)
C5 C6 C1 C7 38.6(14)
C5 C6 C1 C2 -71.2(14)
O1 C2 C1 C10 -45.3(16)
C11 C2 C1 C10 73.9(17)
C3 C2 C1 C10 -160.5(12)
O1 C2 C1 C6 -172.0(11)
C11 C2 C1 C6 -52.7(16)
C3 C2 C1 C6 72.8(14)
O1 C2 C1 C7 81.6(13)
C11 C2 C1 C7 -159.2(13)
C3 C2 C1 C7 -33.6(15)
C10 C1 C7 C8 64.8(17)
C6 C1 C7 C8 -174.4(14)
C2 C1 C7 C8 -63.2(17)
C10 C1 C7 C9 -64.0(17)
C6 C1 C7 C9 56.8(15)
C2 C1 C7 C9 168.0(13)
C10 C1 C7 C4 -178.5(12)
C6 C1 C7 C4 -57.7(12)
C2 C1 C7 C4 53.5(12)
C3 C4 C7 C8 64.1(16)
C5 C4 C7 C8 176.7(13)
C3 C4 C7 C9 -172.3(13)
C5 C4 C7 C9 -59.7(16)
C3 C4 C7 C1 -54.4(12)
C5 C4 C7 C1 58.2(12)
O1 C2 C11 C15 -147.6(18)
C3 C2 C11 C15 -28(3)
C1 C2 C11 C15 90(2)
O1 C2 C11 C12 45.5(19)
C3 C2 C11 C12 164.7(15)
C1 C2 C11 C12 -76.5(19)
O1 C2 C11 Co1 -52.4(17)
C3 C2 C11 Co1 66.9(19)
C1 C2 C11 Co1 -174.3(12)
C14 Co1 C11 C15 -38.9(11)
C13 Co1 C11 C15 -81.9(12)
C19 Co1 C11 C15 105.4(13)
C16 Co1 C11 C15 -175.3(12)
C18 Co1 C11 C15 70.4(18)
C17 Co1 C11 C15 173(100)
C20 Co1 C11 C15 148.3(12)
C12 Co1 C11 C15 -117.8(17)
C14 Co1 C11 C12 78.9(10)
C15 Co1 C11 C12 117.8(17)
C13 Co1 C11 C12 35.9(10)
C19 Co1 C11 C12 -136.8(12)
C16 Co1 C11 C12 -57.6(15)
C18 Co1 C11 C12 -171.8(13)
C17 Co1 C11 C12 -69(12)
C20 Co1 C11 C12 -93.9(12)
C14 Co1 C11 C2 -162.7(18)
C15 Co1 C11 C2 -124(2)
C13 Co1 C11 C2 154.3(18)
C19 Co1 C11 C2 -18.4(18)
C16 Co1 C11 C2 60.8(19)
C18 Co1 C11 C2 -53(2)
C17 Co1 C11 C2 49(12)
C20 Co1 C11 C2 24.5(17)
C12 Co1 C11 C2 118(2)
C15 C11 C12 O2 178.5(17)
C2 C11 C12 O2 -12(3)
Co1 C11 C12 O2 116.2(19)
C15 C11 C12 C13 11(2)
C2 C11 C12 C13 -180.0(13)
Co1 C11 C12 C13 -51.3(10)
C15 C11 C12 Co1 62.2(14)
C2 C11 C12 Co1 -128.7(15)
C14 Co1 C12 O2 158(2)
C15 Co1 C12 O2 -155(2)
C13 Co1 C12 O2 121(2)
C19 Co1 C12 O2 -52(2)
C11 Co1 C12 O2 -117(2)
C16 Co1 C12 O2 25(2)
C18 Co1 C12 O2 4(10)
C17 Co1 C12 O2 56(2)
C20 Co1 C12 O2 -16.7(19)
C14 Co1 C12 C13 37.2(8)
C15 Co1 C12 C13 83.8(10)
C19 Co1 C12 C13 -173.0(11)
C11 Co1 C12 C13 122.0(14)
C16 Co1 C12 C13 -95.8(11)
C18 Co1 C12 C13 -117(9)
C17 Co1 C12 C13 -64.8(15)
C20 Co1 C12 C13 -137.7(10)
C14 Co1 C12 C11 -84.9(11)
C15 Co1 C12 C11 -38.3(10)
C13 Co1 C12 C11 -122.0(14)
C19 Co1 C12 C11 65.0(14)
C16 Co1 C12 C11 142.1(12)
C18 Co1 C12 C11 121(9)
C17 Co1 C12 C11 173.1(13)
C20 Co1 C12 C11 100.2(12)
O2 C12 C13 C14 -176(2)
C11 C12 C13 C14 -8.6(17)
Co1 C12 C13 C14 -59.3(11)
O2 C12 C13 C2' 14(3)
C11 C12 C13 C2' -179.3(14)
Co1 C12 C13 C2' 130.0(14)
O2 C12 C13 Co1 -116(2)
C11 C12 C13 Co1 50.7(11)
C15 Co1 C13 C14 40.4(10)
C19 Co1 C13 C14 166(7)
C11 Co1 C13 C14 83.6(10)
C16 Co1 C13 C14 -142.8(11)
C18 Co1 C13 C14 -68.6(14)
C17 Co1 C13 C14 -101.6(12)
C20 Co1 C13 C14 -178.7(11)
C12 Co1 C13 C14 119.8(12)
C14 Co1 C13 C12 -119.8(12)
C15 Co1 C13 C12 -79.4(10)
C19 Co1 C13 C12 46(8)
C11 Co1 C13 C12 -36.2(9)
C16 Co1 C13 C12 97.4(11)
C18 Co1 C13 C12 171.6(12)
C17 Co1 C13 C12 138.6(11)
C20 Co1 C13 C12 61.5(13)
C14 Co1 C13 C2' 112(2)
C15 Co1 C13 C2' 152.4(19)
C19 Co1 C13 C2' -82(8)
C11 Co1 C13 C2' -164.4(19)
C16 Co1 C13 C2' -30.8(19)
C18 Co1 C13 C2' 43(2)
C17 Co1 C13 C2' 10(2)
C20 Co1 C13 C2' -67(2)
C12 Co1 C13 C2' -128(2)
C12 C13 C14 C15 3.4(18)
C2' C13 C14 C15 174.9(13)
Co1 C13 C14 C15 -60.8(12)
C12 C13 C14 Co1 64.2(11)
C2' C13 C14 Co1 -124.4(13)
C15 Co1 C14 C13 -117.4(15)
C19 Co1 C14 C13 -176.9(13)
C11 Co1 C14 C13 -80.8(10)
C16 Co1 C14 C13 55.9(15)
C18 Co1 C14 C13 140.0(11)
C17 Co1 C14 C13 96.3(12)
C20 Co1 C14 C13 8(8)
C12 Co1 C14 C13 -37.2(9)
C13 Co1 C14 C15 117.4(15)
C19 Co1 C14 C15 -59.5(17)
C11 Co1 C14 C15 36.5(10)
C16 Co1 C14 C15 173.3(13)
C18 Co1 C14 C15 -102.7(12)
C17 Co1 C14 C15 -146.3(12)
C20 Co1 C14 C15 126(7)
C12 Co1 C14 C15 80.2(11)
C12 C11 C15 C14 -9(2)
C2 C11 C15 C14 -177.3(14)
Co1 C11 C15 C14 57.1(13)
C12 C11 C15 Co1 -66.4(14)
C2 C11 C15 Co1 125.6(18)
C13 C14 C15 C11 4(2)
Co1 C14 C15 C11 -58.6(14)
C13 C14 C15 Co1 62.3(12)
C14 Co1 C15 C11 119.9(17)
C13 Co1 C15 C11 82.1(12)
C19 Co1 C15 C11 -91.7(13)
C16 Co1 C15 C11 43(11)
C18 Co1 C15 C11 -139.0(12)
C17 Co1 C15 C11 -178.9(13)
C20 Co1 C15 C11 -51.4(18)
C12 Co1 C15 C11 38.6(11)
C13 Co1 C15 C14 -37.9(10)
C19 Co1 C15 C14 148.4(12)
C11 Co1 C15 C14 -119.9(17)
C16 Co1 C15 C14 -77(11)
C18 Co1 C15 C14 101.1(12)
C17 Co1 C15 C14 61.1(18)
C20 Co1 C15 C14 -171.3(12)
C12 Co1 C15 C14 -81.3(10)
C14 Co1 C16 C20 -172.2(12)
C15 Co1 C16 C20 -100(10)
C13 Co1 C16 C20 -138.1(13)
C19 Co1 C16 C20 36.0(12)
C11 Co1 C16 C20 -60.6(17)
C18 Co1 C16 C20 81.8(12)
C17 Co1 C16 C20 118(2)
C12 Co1 C16 C20 -95.8(13)
C14 Co1 C16 C17 70.0(19)
C15 Co1 C16 C17 142(10)
C13 Co1 C16 C17 104.1(15)
C19 Co1 C16 C17 -81.8(15)
C11 Co1 C16 C17 -178.4(13)
C18 Co1 C16 C17 -36.0(13)
C20 Co1 C16 C17 -118(2)
C12 Co1 C16 C17 146.4(14)
C20 C16 C17 C18 -7(3)
Co1 C16 C17 C18 56.3(17)
C20 C16 C17 Co1 -63.4(15)
C14 Co1 C17 C18 104.3(14)
C15 Co1 C17 C18 64(2)
C13 Co1 C17 C18 148.2(14)
C19 Co1 C17 C18 -39.3(13)
C11 Co1 C17 C18 -108(11)
C16 Co1 C17 C18 -121(2)
C20 Co1 C17 C18 -83.1(13)
C12 Co1 C17 C18 -172.7(13)
C14 Co1 C17 C16 -134.2(14)
C15 Co1 C17 C16 -175.0(13)
C13 Co1 C17 C16 -90.3(15)
C19 Co1 C17 C16 82.2(14)
C11 Co1 C17 C16 13(13)
C18 Co1 C17 C16 121(2)
C20 Co1 C17 C16 38.4(13)
C12 Co1 C17 C16 -51(2)
C16 C17 C18 C19 3(3)
Co1 C17 C18 C19 59.1(13)
C16 C17 C18 Co1 -55.9(17)
C14 Co1 C18 C17 -95.3(14)
C15 Co1 C18 C17 -144.1(14)
C13 Co1 C18 C17 -52.8(19)
C19 Co1 C18 C17 118.8(18)
C11 Co1 C18 C17 172.3(14)
C16 Co1 C18 C17 35.7(13)
C20 Co1 C18 C17 79.2(14)
C12 Co1 C18 C17 58(10)
C14 Co1 C18 C19 145.8(11)
C15 Co1 C18 C19 97.1(12)
C13 Co1 C18 C19 -171.6(12)
C11 Co1 C18 C19 53.5(17)
C16 Co1 C18 C19 -83.1(11)
C17 Co1 C18 C19 -118.8(18)
C20 Co1 C18 C19 -39.7(9)
C12 Co1 C18 C19 -61(9)
C17 C18 C19 C20 2(2)
Co1 C18 C19 C20 63.4(12)
C17 C18 C19 Co1 -61.7(16)
C14 Co1 C19 C20 -179.0(12)
C15 Co1 C19 C20 140.6(11)
C13 Co1 C19 C20 18(8)
C11 Co1 C19 C20 97.3(12)
C16 Co1 C19 C20 -35.7(11)
C18 Co1 C19 C20 -114.4(14)
C17 Co1 C19 C20 -77.8(11)
C12 Co1 C19 C20 58.5(15)
C14 Co1 C19 C18 -64.6(16)
C15 Co1 C19 C18 -105.0(12)
C13 Co1 C19 C18 132(7)
C11 Co1 C19 C18 -148.3(11)
C16 Co1 C19 C18 78.7(11)
C17 Co1 C19 C18 36.6(10)
C20 Co1 C19 C18 114.4(14)
C12 Co1 C19 C18 172.9(11)
C18 C19 C20 C16 -6(2)
Co1 C19 C20 C16 56.0(15)
C18 C19 C20 Co1 -61.9(11)
C17 C16 C20 C19 8(3)
Co1 C16 C20 C19 -56.0(14)
C17 C16 C20 Co1 64.3(16)
C14 Co1 C20 C19 176(7)
C15 Co1 C20 C19 -65.3(16)
C13 Co1 C20 C19 -177.1(11)
C11 Co1 C20 C19 -97.7(12)
C16 Co1 C20 C19 122.1(18)
C18 Co1 C20 C19 41.6(10)
C17 Co1 C20 C19 84.5(12)
C12 Co1 C20 C19 -140.6(11)
C14 Co1 C20 C16 53(8)
C15 Co1 C20 C16 172.5(13)
C13 Co1 C20 C16 60.8(16)
C19 Co1 C20 C16 -122.1(18)
C11 Co1 C20 C16 140.1(13)
C18 Co1 C20 C16 -80.5(13)
C17 Co1 C20 C16 -37.6(12)
C12 Co1 C20 C16 97.3(13)
C14 C13 C2' O1' 46.1(18)
C12 C13 C2' O1' -144.1(14)
Co1 C13 C2' O1' -39.5(19)
C14 C13 C2' C1' -77.6(19)
C12 C13 C2' C1' 92.3(17)
Co1 C13 C2' C1' -163.1(12)
C14 C13 C2' C3' 163.8(14)
C12 C13 C2' C3' -26(2)
Co1 C13 C2' C3' 78(2)
C10' C1' C2' O1' -41.9(16)
C6' C1' C2' O1' -170.3(10)
C7' C1' C2' O1' 85.5(12)
C10' C1' C2' C13 76.4(17)
C6' C1' C2' C13 -52.0(16)
C7' C1' C2' C13 -156.2(13)
C10' C1' C2' C3' -160.0(12)
C6' C1' C2' C3' 71.6(14)
C7' C1' C2' C3' -32.5(14)
O1' C2' C3' C4' -125.0(12)
C13 C2' C3' C4' 119.0(13)
C1' C2' C3' C4' -3.0(15)
C2' C3' C4' C7' 39.0(14)
C2' C3' C4' C5' -70.3(15)
C7' C4' C5' C6' -37.5(14)
C3' C4' C5' C6' 72.7(15)
C4' C5' C6' C1' 0.0(14)
C10' C1' C6' C5' 161.8(12)
C2' C1' C6' C5' -69.4(13)
C7' C1' C6' C5' 36.1(13)
C3' C4' C7' C9' -173.7(12)
C5' C4' C7' C9' -58.6(16)
C3' C4' C7' C8' 61.4(17)
C5' C4' C7' C8' 176.5(12)
C3' C4' C7' C1' -57.1(11)
C5' C4' C7' C1' 58.0(11)
C10' C1' C7' C4' 179.6(12)
C6' C1' C7' C4' -56.3(10)
C2' C1' C7' C4' 53.2(11)
C10' C1' C7' C9' -63.1(16)
C6' C1' C7' C9' 61.0(14)
C2' C1' C7' C9' 170.5(13)
C10' C1' C7' C8' 62.0(17)
C6' C1' C7' C8' -173.8(12)
C2' C1' C7' C8' -64.3(15)
C26 C21 C22 O3 -175.1(9)
C30 C21 C22 O3 -51.5(13)
C27 C21 C22 O3 77.7(10)
C26 C21 C22 C31 -50.7(13)
C30 C21 C22 C31 72.9(13)
C27 C21 C22 C31 -157.8(11)
C26 C21 C22 C23 71.5(11)
C30 C21 C22 C23 -164.9(10)
C27 C21 C22 C23 -35.6(11)
O3 C22 C23 C24 -119.3(10)
C31 C22 C23 C24 122.4(11)
C21 C22 C23 C24 -1.7(12)
C22 C23 C24 C25 -71.3(13)
C22 C23 C24 C27 38.0(12)
C23 C24 C25 C26 69.2(13)
C27 C24 C25 C26 -39.6(12)
C22 C21 C26 C25 -73.9(12)
C30 C21 C26 C25 161.8(10)
C27 C21 C26 C25 35.3(12)
C24 C25 C26 C21 2.4(13)
C25 C24 C27 C29 177.6(11)
C23 C24 C27 C29 63.7(13)
C25 C24 C27 C21 58.5(9)
C23 C24 C27 C21 -55.4(10)
C25 C24 C27 C28 -58.1(13)
C23 C24 C27 C28 -172.0(10)
C22 C21 C27 C29 -62.3(13)
C26 C21 C27 C29 -172.8(11)
C30 C21 C27 C29 64.3(14)
C22 C21 C27 C24 55.5(9)
C26 C21 C27 C24 -55.0(9)
C30 C21 C27 C24 -177.9(10)
C22 C21 C27 C28 172.3(10)
C26 C21 C27 C28 61.8(12)
C30 C21 C27 C28 -61.1(14)
O3 C22 C31 C32 -140.6(13)
C23 C22 C31 C32 -23.5(18)
C21 C22 C31 C32 92.8(15)
O3 C22 C31 C35 37.7(14)
C23 C22 C31 C35 154.8(11)
C21 C22 C31 C35 -88.9(14)
O3 C22 C31 Co2 -41.3(13)
C23 C22 C31 Co2 75.8(14)
C21 C22 C31 Co2 -167.9(9)
C35 Co2 C31 C32 -117.2(9)
C34 Co2 C31 C32 -77.5(7)
C36 Co2 C31 C32 130.5(8)
C33 Co2 C31 C32 -33.1(7)
C40 Co2 C31 C32 167.5(8)
C38 Co2 C31 C32 54.0(12)
C37 Co2 C31 C32 88.6(8)
C39 Co2 C31 C32 -171(3)
C34 Co2 C31 C35 39.7(7)
C36 Co2 C31 C35 -112.4(8)
C33 Co2 C31 C35 84.1(7)
C40 Co2 C31 C35 -75.4(9)
C38 Co2 C31 C35 171.2(9)
C37 Co2 C31 C35 -154.2(7)
C39 Co2 C31 C35 -54(3)
C32 Co2 C31 C35 117.2(9)
C35 Co2 C31 C22 113.1(14)
C34 Co2 C31 C22 152.8(13)
C36 Co2 C31 C22 0.7(13)
C33 Co2 C31 C22 -162.9(13)
C40 Co2 C31 C22 37.7(15)
C38 Co2 C31 C22 -75.7(15)
C37 Co2 C31 C22 -41.1(13)
C39 Co2 C31 C22 59(4)
C32 Co2 C31 C22 -129.8(15)
C35 C31 C32 O4 175.8(13)
C22 C31 C32 O4 -6(2)
Co2 C31 C32 O4 -127.3(14)
C35 C31 C32 C33 -7.3(14)
C22 C31 C32 C33 171.2(12)
Co2 C31 C32 C33 49.6(9)
C35 C31 C32 Co2 -56.9(8)
C22 C31 C32 Co2 121.6(13)
C35 Co2 C32 O4 160.3(15)
C34 Co2 C32 O4 -153.4(15)
C36 Co2 C32 O4 51.3(16)
C33 Co2 C32 O4 -113.3(16)
C40 Co2 C32 O4 73(3)
C38 Co2 C32 O4 -29.5(15)
C31 Co2 C32 O4 120.2(16)
C37 Co2 C32 O4 13.2(15)
C39 Co2 C32 O4 -62.6(18)
C35 Co2 C32 C31 40.1(7)
C34 Co2 C32 C31 86.3(8)
C36 Co2 C32 C31 -68.9(10)
C33 Co2 C32 C31 126.4(11)
C40 Co2 C32 C31 -47(3)
C38 Co2 C32 C31 -149.8(8)
C37 Co2 C32 C31 -107.1(8)
C39 Co2 C32 C31 177.1(11)
C35 Co2 C32 C33 -86.3(8)
C34 Co2 C32 C33 -40.1(7)
C36 Co2 C32 C33 164.7(9)
C40 Co2 C32 C33 -173(2)
C38 Co2 C32 C33 83.8(9)
C31 Co2 C32 C33 -126.4(11)
C37 Co2 C32 C33 126.5(8)
C39 Co2 C32 C33 50.7(14)
O4 C32 C33 C34 -173.4(12)
C31 C32 C33 C34 9.6(15)
Co2 C32 C33 C34 60.6(9)
O4 C32 C33 C22' 0(2)
C31 C32 C33 C22' -177.1(11)
Co2 C32 C33 C22' -126.1(13)
O4 C32 C33 Co2 126.0(13)
C31 C32 C33 Co2 -51.0(9)
C35 Co2 C33 C34 -38.8(8)
C36 Co2 C33 C34 -165.3(19)
C40 Co2 C33 C34 60.2(15)
C38 Co2 C33 C34 132.0(8)
C31 Co2 C33 C34 -83.5(9)
C37 Co2 C33 C34 171.1(8)
C39 Co2 C33 C34 89.2(9)
C32 Co2 C33 C34 -116.5(11)
C35 Co2 C33 C32 77.7(7)
C34 Co2 C33 C32 116.5(11)
C36 Co2 C33 C32 -49(2)
C40 Co2 C33 C32 176.7(11)
C38 Co2 C33 C32 -111.5(8)
C31 Co2 C33 C32 32.9(7)
C37 Co2 C33 C32 -72.4(10)
C39 Co2 C33 C32 -154.3(8)
C35 Co2 C33 C22' -158.0(12)
C34 Co2 C33 C22' -119.3(14)
C36 Co2 C33 C22' 75(3)
C40 Co2 C33 C22' -59.1(17)
C38 Co2 C33 C22' 12.7(12)
C31 Co2 C33 C22' 157.2(12)
C37 Co2 C33 C22' 51.9(13)
C39 Co2 C33 C22' -30.1(12)
C32 Co2 C33 C22' 124.2(14)
C32 C33 C34 C35 -8.0(16)
C22' C33 C34 C35 178.7(11)
Co2 C33 C34 C35 58.7(9)
C32 C33 C34 Co2 -66.7(9)
C22' C33 C34 Co2 120.1(13)
C35 Co2 C34 C33 119.0(11)
C36 Co2 C34 C33 171.1(11)
C40 Co2 C34 C33 -153.0(8)
C38 Co2 C34 C33 -67.3(10)
C31 Co2 C34 C33 79.9(8)
C37 Co2 C34 C33 -32(3)
C39 Co2 C34 C33 -110.4(9)
C32 Co2 C34 C33 38.0(7)
C36 Co2 C34 C35 52.1(15)
C33 Co2 C34 C35 -119.0(11)
C40 Co2 C34 C35 88.0(9)
C38 Co2 C34 C35 173.6(8)
C31 Co2 C34 C35 -39.2(7)
C37 Co2 C34 C35 -151(2)
C39 Co2 C34 C35 130.6(8)
C32 Co2 C34 C35 -81.1(8)
C33 C34 C35 C31 3.5(15)
Co2 C34 C35 C31 63.9(9)
C33 C34 C35 Co2 -60.5(10)
C32 C31 C35 C34 2.3(14)
C22 C31 C35 C34 -176.3(11)
Co2 C31 C35 C34 -61.1(9)
C32 C31 C35 Co2 63.5(9)
C22 C31 C35 Co2 -115.2(11)
C36 Co2 C35 C34 -156.5(8)
C33 Co2 C35 C34 37.9(7)
C40 Co2 C35 C34 -114.0(8)
C38 Co2 C35 C34 -31(3)
C31 Co2 C35 C34 117.2(10)
C37 Co2 C35 C34 167.2(10)
C39 Co2 C35 C34 -73.3(10)
C32 Co2 C35 C34 79.9(8)
C34 Co2 C35 C31 -117.2(10)
C36 Co2 C35 C31 86.3(8)
C33 Co2 C35 C31 -79.3(7)
C40 Co2 C35 C31 128.8(7)
C38 Co2 C35 C31 -149(3)
C37 Co2 C35 C31 50.0(13)
C39 Co2 C35 C31 169.5(8)
C32 Co2 C35 C31 -37.3(6)
C35 Co2 C36 C37 -151.1(9)
C34 Co2 C36 C37 171.7(11)
C33 Co2 C36 C37 -30(3)
C40 Co2 C36 C37 119.3(13)
C38 Co2 C36 C37 37.4(9)
C31 Co2 C36 C37 -106.5(10)
C39 Co2 C36 C37 82.4(10)
C32 Co2 C36 C37 -68.3(11)
C35 Co2 C36 C40 89.7(10)
C34 Co2 C36 C40 52.4(16)
C33 Co2 C36 C40 -149.7(19)
C38 Co2 C36 C40 -81.9(9)
C31 Co2 C36 C40 134.2(9)
C37 Co2 C36 C40 -119.3(13)
C39 Co2 C36 C40 -36.9(8)
C32 Co2 C36 C40 172.4(9)
C40 C36 C37 C38 -0.5(17)
Co2 C36 C37 C38 -59.3(10)
C40 C36 C37 Co2 58.8(10)
C35 Co2 C37 C36 55.4(15)
C34 Co2 C37 C36 -164(2)
C33 Co2 C37 C36 170.1(9)
C40 Co2 C37 C36 -36.9(8)
C38 Co2 C37 C36 -119.9(13)
C31 Co2 C37 C36 89.6(10)
C39 Co2 C37 C36 -80.2(9)
C32 Co2 C37 C36 130.9(9)
C35 Co2 C37 C38 175.3(10)
C34 Co2 C37 C38 -44(3)
C36 Co2 C37 C38 119.9(13)
C33 Co2 C37 C38 -69.9(11)
C40 Co2 C37 C38 83.0(9)
C31 Co2 C37 C38 -150.5(9)
C39 Co2 C37 C38 39.7(8)
C32 Co2 C37 C38 -109.2(9)
C36 C37 C38 C39 -0.5(17)
Co2 C37 C38 C39 -60.4(10)
C36 C37 C38 Co2 59.9(11)
C35 Co2 C38 C37 -165(3)
C34 Co2 C38 C37 167.8(9)
C36 Co2 C38 C37 -36.5(8)
C33 Co2 C38 C37 128.4(9)
C40 Co2 C38 C37 -78.8(9)
C31 Co2 C38 C37 53.1(13)
C39 Co2 C38 C37 -116.5(13)
C32 Co2 C38 C37 87.6(9)
C35 Co2 C38 C39 -49(3)
C34 Co2 C38 C39 -75.8(10)
C36 Co2 C38 C39 80.0(9)
C33 Co2 C38 C39 -115.2(9)
C40 Co2 C38 C39 37.6(8)
C31 Co2 C38 C39 169.6(9)
C37 Co2 C38 C39 116.5(13)
C32 Co2 C38 C39 -155.9(8)
C37 C38 C39 C40 1.4(18)
Co2 C38 C39 C40 -59.6(11)
C37 C38 C39 Co2 61.0(10)
C35 Co2 C39 C40 -71.8(11)
C34 Co2 C39 C40 -115.4(9)
C36 Co2 C39 C40 36.3(9)
C33 Co2 C39 C40 -160.2(8)
C38 Co2 C39 C40 117.8(13)
C31 Co2 C39 C40 -25(4)
C37 Co2 C39 C40 79.1(9)
C32 Co2 C39 C40 166.0(10)
C35 Co2 C39 C38 170.4(8)
C34 Co2 C39 C38 126.8(9)
C36 Co2 C39 C38 -81.5(9)
C33 Co2 C39 C38 82.0(10)
C40 Co2 C39 C38 -117.8(13)
C31 Co2 C39 C38 -143(3)
C37 Co2 C39 C38 -38.7(8)
C32 Co2 C39 C38 48.2(15)
C38 C39 C40 C36 -1.8(18)
Co2 C39 C40 C36 -61.7(11)
C38 C39 C40 Co2 59.9(10)
C37 C36 C40 C39 1.5(18)
Co2 C36 C40 C39 61.0(11)
C37 C36 C40 Co2 -59.6(11)
C35 Co2 C40 C39 130.7(9)
C34 Co2 C40 C39 84.3(10)
C36 Co2 C40 C39 -120.2(13)
C33 Co2 C40 C39 41.9(16)
C38 Co2 C40 C39 -39.1(9)
C31 Co2 C40 C39 174.6(9)
C37 Co2 C40 C39 -83.0(9)
C32 Co2 C40 C39 -148(2)
C35 Co2 C40 C36 -109.1(10)
C34 Co2 C40 C36 -155.5(9)
C33 Co2 C40 C36 162.1(11)
C38 Co2 C40 C36 81.0(9)
C31 Co2 C40 C36 -65.2(12)
C37 Co2 C40 C36 37.2(9)
C39 Co2 C40 C36 120.2(13)
C32 Co2 C40 C36 -27(3)
C34 C33 C22' O3' -155.8(13)
C32 C33 C22' O3' 32.0(15)
Co2 C33 C22' O3' -68.3(12)
C34 C33 C22' C21' 84.4(16)
C32 C33 C22' C21' -87.8(15)
Co2 C33 C22' C21' 171.8(8)
C34 C33 C22' C23' -37.0(19)
C32 C33 C22' C23' 150.8(12)
Co2 C33 C22' C23' 50.4(15)
C30' C21' C22' O3' -44.5(14)
C27' C21' C22' O3' 81.8(10)
C26' C21' C22' O3' -172.8(9)
C30' C21' C22' C33 70.6(14)
C27' C21' C22' C33 -163.0(10)
C26' C21' C22' C33 -57.6(13)
C30' C21' C22' C23' -161.6(11)
C27' C21' C22' C23' -35.2(12)
C26' C21' C22' C23' 70.2(12)
O3' C22' C23' C24' -117.6(10)
C33 C22' C23' C24' 127.8(11)
C21' C22' C23' C24' 0.1(13)
C22' C23' C24' C27' 37.7(13)
C22' C23' C24' C25' -74.4(12)
C27' C24' C25' C26' -37.2(13)
C23' C24' C25' C26' 74.0(12)
C24' C25' C26' C21' -0.6(13)
C30' C21' C26' C25' 160.2(10)
C27' C21' C26' C25' 35.3(12)
C22' C21' C26' C25' -70.6(12)
C23' C24' C27' C21' -56.4(10)
C25' C24' C27' C21' 56.5(10)
C23' C24' C27' C29' 63.8(14)
C25' C24' C27' C29' 176.7(11)
C23' C24' C27' C28' -171.6(10)
C25' C24' C27' C28' -58.7(14)
C30' C21' C27' C24' -178.3(11)
C22' C21' C27' C24' 55.0(9)
C26' C21' C27' C24' -54.1(10)
C30' C21' C27' C29' 64.3(15)
C22' C21' C27' C29' -62.4(14)
C26' C21' C27' C29' -171.5(11)
C30' C21' C27' C28' -61.0(14)
C22' C21' C27' C28' 172.2(10)
C26' C21' C27' C28' 63.1(13)
